data_1532515
loop_
_publ_author_name
'Kroll, P.'
'Milko, M.'

_publ_section_title
;
 Theoretical investigation of the solid state reaction of silicon nitride
 and silicon dioxide forming silicon oxynitride (Si2 N2 O) under pressure
;
_journal_name_full 'Zeitschrift fuer Anorganische und Allgemeine Chemie'
_journal_page_first 1737
_journal_page_last 1750
_journal_volume 629
_journal_year 2003
_chemical_formula_sum 'N4 Si3'
_chemical_name_systematic 'Si3 N4'
_space_group_IT_number 176
_symmetry_space_group_name_Hall '-P 6c'
_symmetry_space_group_name_H-M 'P 63/m'
_cell_angle_alpha 90
_cell_angle_beta 90
_cell_angle_gamma 120
_cell_formula_units_Z 2
_cell_length_a 7.5585
_cell_length_b 7.5585
_cell_length_c 2.8855
_cell_volume 142.765
_citation_journal_id_ASTM ZAACAB
_cod_data_source_file Kroll_ZAACAB_2003_1068.cif
_cod_data_source_block N4Si3
_cod_original_cell_volume 142.7654
_cod_database_code 1532515

loop_
_symmetry_equiv_pos_as_xyz
x,y,z
x-y,x,z+1/2
-y,x-y,z
-x,-y,z+1/2
-x+y,-x,z
y,-x+y,z+1/2
-x,-y,-z
-x+y,-x,-z-1/2
y,-x+y,-z
x,y,-z-1/2
x-y,x,-z
-y,x-y,-z-1/2

loop_
_atom_site_label
_atom_site_type_symbol
_atom_site_fract_x
_atom_site_fract_y
_atom_site_fract_z
_atom_site_occupancy
_atom_site_U_iso_or_equiv
N1 N-3 0.3302 0.0296 0.25 1 0.0
N2 N-3 0.3333 0.6667 0.25 1 0.0
Si1 Si+4 0.1739 0.7675 0.25 1 0.0
